data_4328960
loop_
_publ_author_name
'Stephanie L. Granville'
'Gregory C. Welch'
'Douglas W. Stephan'

_publ_section_title
;
 Ni, Pd, Pt, and Ru Complexes of Phosphine-Borate Ligands
;
_journal_name_full 'Inorganic Chemistry'
_journal_page_first 4711
_journal_page_last 4721
_journal_paper_doi 10.1021/ic2026895
_journal_volume 51
_journal_year 2012
_chemical_formula_sum 'C84 H100 B2 Cl2 F30 Ni P4'
_chemical_formula_weight 1954.75
_chemical_name_systematic
; 
 ? 
;
_space_group_IT_number 2
_symmetry_cell_setting triclinic
_symmetry_space_group_name_Hall '-P 1'
_symmetry_space_group_name_H-M 'P -1'
_atom_sites_solution_hydrogens geom
_atom_sites_solution_primary direct
_atom_sites_solution_secondary difmap
_audit_creation_method SHELXL-97
_cell_angle_alpha 89.881(2)
_cell_angle_beta 81.754(2)
_cell_angle_gamma 66.233(2)
_cell_formula_units_Z 1
_cell_length_a 11.6221(6)
_cell_length_b 13.0066(7)
_cell_length_c 16.1921(9)
_cell_measurement_temperature 150(2)
_cell_volume 2212.7(2)
_computing_structure_refinement 'SHELXL-97 (Sheldrick, 1997)'
_computing_structure_solution 'SHELXS-97 (Sheldrick, 1990)'
_diffrn_ambient_temperature 150(2)
_diffrn_measured_fraction_theta_full 0.984
_diffrn_measured_fraction_theta_max 0.984
_diffrn_radiation_monochromator graphite
_diffrn_radiation_source 'fine-focus sealed tube'
_diffrn_radiation_type MoK\a
_diffrn_radiation_wavelength 0.71073
_diffrn_reflns_av_R_equivalents 0.0512
_diffrn_reflns_av_sigmaI/netI 0.0698
_diffrn_reflns_limit_h_max 15
_diffrn_reflns_limit_h_min -14
_diffrn_reflns_limit_k_max 16
_diffrn_reflns_limit_k_min -11
_diffrn_reflns_limit_l_max 21
_diffrn_reflns_limit_l_min -20
_diffrn_reflns_number 37124
_diffrn_reflns_theta_full 27.51
_diffrn_reflns_theta_max 27.51
_diffrn_reflns_theta_min 1.27
_exptl_absorpt_coefficient_mu 0.459
_exptl_absorpt_correction_T_max 0.9138
_exptl_absorpt_correction_T_min 0.8861
_exptl_absorpt_correction_type multi-scan
_exptl_absorpt_process_details sadabs
_exptl_crystal_density_diffrn 1.467
_exptl_crystal_F_000 1006
_exptl_crystal_size_max 0.27
_exptl_crystal_size_mid 0.21
_exptl_crystal_size_min 0.20
_refine_diff_density_max 0.621
_refine_diff_density_min -0.395
_refine_diff_density_rms 0.073
_refine_ls_extinction_method none
_refine_ls_goodness_of_fit_ref 1.007
_refine_ls_hydrogen_treatment mixed
_refine_ls_matrix_type full
_refine_ls_number_parameters 560
_refine_ls_number_reflns 10008
_refine_ls_number_restraints 0
_refine_ls_restrained_S_all 1.007
_refine_ls_R_factor_all 0.0965
_refine_ls_R_factor_gt 0.0520
_refine_ls_shift/su_max 0.000
_refine_ls_shift/su_mean 0.000
_refine_ls_structure_factor_coef Fsqd
_refine_ls_weighting_details 'calc w=1/[\s^2^(Fo^2^)+(0.0572P)^2^+1.5011P] where P=(Fo^2^+2Fc^2^)/3'
_refine_ls_weighting_scheme calc
_refine_ls_wR_factor_gt 0.1121
_refine_ls_wR_factor_ref 0.1308
_reflns_number_gt 6542
_reflns_number_total 10008
_reflns_threshold_expression >2sigma(I)
_cod_data_source_file ic2026895_si_002_2.cif
_cod_data_source_block slg012_0m
_cod_database_code 4328960

loop_
_symmetry_equiv_pos_as_xyz
'x, y, z'
'-x, -y, -z'

loop_
_atom_site_label
_atom_site_type_symbol
_atom_site_fract_x
_atom_site_fract_y
_atom_site_fract_z
_atom_site_U_iso_or_equiv
_atom_site_adp_type
_atom_site_occupancy
_atom_site_symmetry_multiplicity
_atom_site_calc_flag
_atom_site_refinement_flags
Ni1 Ni 0.0000 0.5000 0.5000 0.01799(13) Uani 1 2 d S
Cl1 Cl -0.10902(7) 0.48440(6) 0.61599(4) 0.02520(17) Uani 1 1 d .
P1 P -0.11536(7) 0.68535(6) 0.51125(4) 0.01729(16) Uani 1 1 d .
P3 P 0.43478(8) 0.74400(7) 0.21284(5) 0.0295(2) Uani 1 1 d .
F2 F -0.14750(16) 0.98114(13) 0.28851(10) 0.0249(4) Uani 1 1 d .
F5 F -0.36416(16) 0.87528(14) 0.16300(10) 0.0283(4) Uani 1 1 d .
F11 F -0.01386(17) 0.91519(16) 0.10375(12) 0.0378(5) Uani 1 1 d .
F14 F -0.4488(2) 1.29379(16) 0.15267(14) 0.0510(6) Uani 1 1 d .
F15 F -0.46283(17) 1.09707(16) 0.16967(12) 0.0403(5) Uani 1 1 d .
F13 F -0.2206(2) 1.30721(17) 0.11038(14) 0.0510(6) Uani 1 1 d .
F12 F -0.00264(19) 1.11434(17) 0.08476(12) 0.0442(5) Uani 1 1 d .
F6 F 0.02611(18) 0.67660(17) 0.14014(14) 0.0493(6) Uani 1 1 d .
F8 F 0.0394(3) 0.5671(2) -0.13627(16) 0.0988(11) Uani 1 1 d .
F9 F -0.1909(3) 0.7383(3) -0.14117(14) 0.0906(10) Uani 1 1 d .
F10 F -0.3116(2) 0.8790(2) -0.00739(12) 0.0534(6) Uani 1 1 d .
F7 F 0.1460(3) 0.5394(2) 0.00599(18) 0.0820(9) Uani 1 1 d .
F4 F -0.18126(15) 0.58903(13) 0.36838(10) 0.0235(4) Uani 1 1 d .
F3 F -0.22682(16) 0.66305(14) 0.22148(10) 0.0270(4) Uani 1 1 d .
F1 F -0.10909(16) 0.91143(13) 0.43515(10) 0.0271(4) Uani 1 1 d .
C13 C -0.1400(2) 0.7450(2) 0.40937(17) 0.0181(6) Uani 1 1 d .
C14 C -0.1350(3) 0.8445(2) 0.38302(18) 0.0197(6) Uani 1 1 d .
C15 C -0.1580(3) 0.8822(2) 0.30456(17) 0.0188(6) Uani 1 1 d .
C16 C -0.1911(3) 0.8270(2) 0.24531(17) 0.0208(6) Uani 1 1 d .
B1 B -0.2376(3) 0.8697(3) 0.1552(2) 0.0242(7) Uani 1 1 d .
C25 C -0.2383(3) 0.9949(3) 0.13765(17) 0.0244(7) Uani 1 1 d .
C26 C -0.1258(3) 1.0077(3) 0.11455(18) 0.0274(7) Uani 1 1 d .
C27 C -0.1166(3) 1.1094(3) 0.10464(19) 0.0310(7) Uani 1 1 d .
C28 C -0.2254(3) 1.2062(3) 0.1184(2) 0.0314(8) Uani 1 1 d .
C29 C -0.3396(3) 1.1987(3) 0.1405(2) 0.0332(8) Uani 1 1 d .
C30 C -0.3449(3) 1.0948(3) 0.14900(19) 0.0299(7) Uani 1 1 d .
C19 C -0.1523(3) 0.7816(3) 0.07459(19) 0.0298(7) Uani 1 1 d .
C20 C -0.0345(3) 0.6949(3) 0.0730(2) 0.0377(8) Uani 1 1 d .
C21 C 0.0306(4) 0.6221(3) 0.0031(3) 0.0572(12) Uani 1 1 d .
C22 C -0.0232(5) 0.6364(4) -0.0697(3) 0.0619(14) Uani 1 1 d .
C23 C -0.1370(5) 0.7218(4) -0.0707(2) 0.0565(12) Uani 1 1 d .
C24 C -0.2000(4) 0.7932(3) -0.0006(2) 0.0391(9) Uani 1 1 d .
C17 C -0.1964(3) 0.7273(2) 0.27313(18) 0.0205(6) Uani 1 1 d .
C18 C -0.1716(3) 0.6873(2) 0.34965(18) 0.0196(6) Uani 1 1 d .
C7 C -0.0320(3) 0.7540(2) 0.56508(17) 0.0186(6) Uani 1 1 d .
H7A H -0.0828 0.8373 0.5681 0.022 Uiso 1 1 calc R
C8 C -0.0249(3) 0.7156(3) 0.65464(18) 0.0268(7) Uani 1 1 d .
H8A H -0.1120 0.7364 0.6852 0.032 Uiso 1 1 calc R
H8B H 0.0208 0.6326 0.6529 0.032 Uiso 1 1 calc R
C9 C 0.0445(3) 0.7702(3) 0.70083(19) 0.0303(7) Uani 1 1 d .
H9A H -0.0065 0.8525 0.7081 0.036 Uiso 1 1 calc R
H9B H 0.0527 0.7406 0.7570 0.036 Uiso 1 1 calc R
C10 C 0.1756(3) 0.7473(3) 0.65372(19) 0.0316(7) Uani 1 1 d .
H10A H 0.2298 0.6657 0.6515 0.038 Uiso 1 1 calc R
H10B H 0.2155 0.7875 0.6835 0.038 Uiso 1 1 calc R
C11 C 0.1668(3) 0.7862(3) 0.5653(2) 0.0324(8) Uani 1 1 d .
H11A H 0.2534 0.7683 0.5349 0.039 Uiso 1 1 calc R
H11B H 0.1181 0.8688 0.5676 0.039 Uiso 1 1 calc R
C12 C 0.1015(3) 0.7286(3) 0.51861(18) 0.0260(7) Uani 1 1 d .
H12A H 0.1526 0.6463 0.5136 0.031 Uiso 1 1 calc R
H12B H 0.0958 0.7557 0.4615 0.031 Uiso 1 1 calc R
C1 C -0.2798(3) 0.7429(2) 0.56810(18) 0.0210(6) Uani 1 1 d .
H1A H -0.2744 0.7250 0.6279 0.025 Uiso 1 1 calc R
C2 C -0.3609(3) 0.6880(3) 0.5369(2) 0.0270(7) Uani 1 1 d .
H2A H -0.3708 0.7057 0.4782 0.032 Uiso 1 1 calc R
H2B H -0.3178 0.6052 0.5388 0.032 Uiso 1 1 calc R
C3 C -0.4919(3) 0.7307(3) 0.5912(2) 0.0344(8) Uani 1 1 d .
H3A H -0.5435 0.6947 0.5702 0.041 Uiso 1 1 calc R
H3B H -0.4821 0.7097 0.6494 0.041 Uiso 1 1 calc R
C4 C -0.5600(3) 0.8581(3) 0.5898(2) 0.0398(9) Uani 1 1 d .
H4A H -0.5765 0.8785 0.5324 0.048 Uiso 1 1 calc R
H4B H -0.6430 0.8846 0.6271 0.048 Uiso 1 1 calc R
C5 C -0.4805(3) 0.9157(3) 0.6181(2) 0.0350(8) Uani 1 1 d .
H5A H -0.4735 0.9031 0.6779 0.042 Uiso 1 1 calc R
H5B H -0.5239 0.9977 0.6127 0.042 Uiso 1 1 calc R
C6 C -0.3470(3) 0.8714(2) 0.5668(2) 0.0285(7) Uani 1 1 d .
H6A H -0.2962 0.9065 0.5900 0.034 Uiso 1 1 calc R
H6B H -0.3532 0.8927 0.5084 0.034 Uiso 1 1 calc R
C80 C 0.4178(6) 0.8344(4) 0.0576(3) 0.0789(16) Uani 1 1 d .
H80A H 0.4264 0.8229 -0.0031 0.118 Uiso 1 1 calc R
H80B H 0.4757 0.8678 0.0706 0.118 Uiso 1 1 calc R
H80C H 0.3300 0.8850 0.0800 0.118 Uiso 1 1 calc R
C77 C 0.4523(4) 0.7182(4) 0.0984(2) 0.0506(10) Uani 1 1 d .
C81 C 0.2920(3) 0.8716(3) 0.2584(3) 0.0465(10) Uani 1 1 d .
C84 C 0.3115(4) 0.9786(3) 0.2325(3) 0.0643(12) Uani 1 1 d .
H84A H 0.2364 1.0455 0.2564 0.096 Uiso 1 1 calc R
H84B H 0.3237 0.9797 0.1714 0.096 Uiso 1 1 calc R
H84C H 0.3867 0.9785 0.2532 0.096 Uiso 1 1 calc R
C78 C 0.3671(5) 0.6633(4) 0.0743(3) 0.0687(14) Uani 1 1 d .
H78A H 0.3801 0.6514 0.0133 0.103 Uiso 1 1 calc R
H78B H 0.2778 0.7125 0.0943 0.103 Uiso 1 1 calc R
H78C H 0.3886 0.5907 0.0997 0.103 Uiso 1 1 calc R
C73 C 0.4594(3) 0.6172(3) 0.2742(2) 0.0379(8) Uani 1 1 d .
C75 C 0.5709(4) 0.5149(3) 0.2277(3) 0.0592(12) Uani 1 1 d .
H75A H 0.5839 0.4484 0.2600 0.089 Uiso 1 1 calc R
H75B H 0.6483 0.5292 0.2208 0.089 Uiso 1 1 calc R
H75C H 0.5518 0.5019 0.1727 0.089 Uiso 1 1 calc R
C76 C 0.3416(4) 0.5917(4) 0.2892(3) 0.0595(12) Uani 1 1 d .
H76A H 0.3589 0.5249 0.3216 0.089 Uiso 1 1 calc R
H76B H 0.3196 0.5778 0.2354 0.089 Uiso 1 1 calc R
H76C H 0.2706 0.6560 0.3202 0.089 Uiso 1 1 calc R
C82 C 0.1706(4) 0.8715(4) 0.2346(4) 0.0778(16) Uani 1 1 d .
H82A H 0.0980 0.9396 0.2595 0.117 Uiso 1 1 calc R
H82B H 0.1591 0.8049 0.2553 0.117 Uiso 1 1 calc R
H82C H 0.1763 0.8699 0.1736 0.117 Uiso 1 1 calc R
C83 C 0.2774(4) 0.8764(4) 0.3551(3) 0.0680(13) Uani 1 1 d .
H83A H 0.2023 0.9437 0.3783 0.102 Uiso 1 1 calc R
H83B H 0.3534 0.8795 0.3725 0.102 Uiso 1 1 calc R
H83C H 0.2675 0.8091 0.3757 0.102 Uiso 1 1 calc R
C79 C 0.5926(4) 0.6511(4) 0.0643(3) 0.0701(14) Uani 1 1 d .
H79A H 0.6029 0.6368 0.0037 0.105 Uiso 1 1 calc R
H79B H 0.6237 0.5793 0.0910 0.105 Uiso 1 1 calc R
H79C H 0.6414 0.6941 0.0763 0.105 Uiso 1 1 calc R
C74 C 0.5034(5) 0.6327(4) 0.3565(3) 0.0637(12) Uani 1 1 d .
H74A H 0.5164 0.5663 0.3889 0.096 Uiso 1 1 calc R
H74B H 0.4384 0.6996 0.3888 0.096 Uiso 1 1 calc R
H74C H 0.5835 0.6421 0.3442 0.096 Uiso 1 1 calc R
H100 H 0.529(3) 0.766(3) 0.2252(19) 0.031(8) Uiso 1 1 d .

loop_
_atom_site_aniso_label
_atom_site_aniso_U_11
_atom_site_aniso_U_22
_atom_site_aniso_U_33
_atom_site_aniso_U_23
_atom_site_aniso_U_13
_atom_site_aniso_U_12
Ni1 0.0162(3) 0.0169(3) 0.0215(3) 0.0055(2) -0.0023(2) -0.0076(2)
Cl1 0.0224(4) 0.0238(4) 0.0271(4) 0.0069(3) 0.0018(3) -0.0089(3)
P1 0.0152(4) 0.0182(4) 0.0203(4) 0.0041(3) -0.0043(3) -0.0081(3)
P3 0.0220(4) 0.0350(5) 0.0339(5) 0.0054(4) -0.0057(4) -0.0138(4)
F2 0.0331(10) 0.0202(9) 0.0273(9) 0.0075(7) -0.0084(7) -0.0156(8)
F5 0.0270(9) 0.0321(10) 0.0333(10) 0.0102(8) -0.0120(8) -0.0173(8)
F11 0.0302(10) 0.0366(11) 0.0515(12) 0.0066(9) -0.0085(9) -0.0180(9)
F14 0.0528(14) 0.0279(11) 0.0677(15) 0.0019(10) -0.0087(11) -0.0119(10)
F15 0.0315(11) 0.0376(11) 0.0511(12) 0.0055(9) -0.0002(9) -0.0156(9)
F13 0.0667(15) 0.0341(12) 0.0627(15) 0.0078(10) -0.0094(12) -0.0314(11)
F12 0.0481(12) 0.0500(13) 0.0492(12) 0.0066(10) -0.0029(10) -0.0366(11)
F6 0.0327(11) 0.0438(13) 0.0565(14) 0.0082(10) 0.0039(10) -0.0038(10)
F8 0.165(3) 0.0777(19) 0.0587(17) -0.0357(15) 0.0528(18) -0.078(2)
F9 0.152(3) 0.132(3) 0.0257(13) -0.0054(14) -0.0041(15) -0.099(2)
F10 0.0680(16) 0.0770(17) 0.0324(11) 0.0179(11) -0.0212(11) -0.0428(14)
F7 0.0755(18) 0.0384(14) 0.102(2) -0.0078(13) 0.0470(16) -0.0127(14)
F4 0.0296(9) 0.0197(9) 0.0283(9) 0.0070(7) -0.0096(7) -0.0158(7)
F3 0.0361(10) 0.0273(10) 0.0267(9) 0.0037(7) -0.0105(8) -0.0203(8)
F1 0.0406(10) 0.0209(9) 0.0282(9) 0.0048(7) -0.0151(8) -0.0178(8)
C13 0.0141(14) 0.0184(15) 0.0234(15) 0.0045(12) -0.0059(11) -0.0073(12)
C14 0.0178(14) 0.0189(15) 0.0251(15) 0.0011(12) -0.0077(12) -0.0087(12)
C15 0.0180(14) 0.0147(14) 0.0254(15) 0.0062(12) -0.0048(12) -0.0079(12)
C16 0.0181(14) 0.0224(16) 0.0225(15) 0.0020(12) -0.0020(12) -0.0093(12)
B1 0.0289(19) 0.0255(19) 0.0238(18) 0.0042(15) -0.0057(15) -0.0164(16)
C25 0.0308(17) 0.0308(18) 0.0181(15) 0.0064(13) -0.0078(12) -0.0180(15)
C26 0.0324(18) 0.0298(18) 0.0226(16) 0.0062(13) -0.0071(13) -0.0144(15)
C27 0.0397(19) 0.042(2) 0.0249(17) 0.0066(15) -0.0068(14) -0.0295(17)
C28 0.047(2) 0.0267(18) 0.0302(18) 0.0059(14) -0.0093(15) -0.0239(17)
C29 0.042(2) 0.0250(18) 0.0307(18) 0.0039(14) -0.0086(15) -0.0104(16)
C30 0.0328(18) 0.0348(19) 0.0272(17) 0.0060(14) -0.0070(14) -0.0182(16)
C19 0.0359(19) 0.0318(18) 0.0293(17) 0.0047(14) 0.0010(14) -0.0235(16)
C20 0.045(2) 0.034(2) 0.038(2) 0.0022(16) 0.0067(17) -0.0239(18)
C21 0.061(3) 0.031(2) 0.071(3) -0.003(2) 0.030(2) -0.023(2)
C22 0.097(4) 0.048(3) 0.048(3) -0.017(2) 0.032(3) -0.051(3)
C23 0.095(4) 0.071(3) 0.027(2) -0.001(2) 0.002(2) -0.063(3)
C24 0.056(2) 0.046(2) 0.0274(18) 0.0037(16) -0.0008(17) -0.035(2)
C17 0.0200(15) 0.0221(15) 0.0234(15) 0.0002(12) -0.0050(12) -0.0122(13)
C18 0.0183(14) 0.0145(14) 0.0272(16) 0.0048(12) -0.0040(12) -0.0077(12)
C7 0.0160(14) 0.0168(15) 0.0235(15) 0.0024(12) -0.0042(11) -0.0069(12)
C8 0.0301(17) 0.0336(18) 0.0238(16) 0.0043(13) -0.0070(13) -0.0192(15)
C9 0.0341(18) 0.0392(19) 0.0228(16) 0.0021(14) -0.0085(14) -0.0188(16)
C10 0.0300(17) 0.041(2) 0.0322(18) 0.0033(15) -0.0146(14) -0.0196(16)
C11 0.0263(17) 0.048(2) 0.0328(18) 0.0015(15) -0.0067(14) -0.0243(16)
C12 0.0211(15) 0.0370(19) 0.0249(16) 0.0042(14) -0.0047(12) -0.0167(14)
C1 0.0155(14) 0.0203(15) 0.0263(16) 0.0011(12) -0.0041(12) -0.0063(12)
C2 0.0162(15) 0.0248(17) 0.0405(19) 0.0038(14) -0.0050(13) -0.0086(13)
C3 0.0183(16) 0.040(2) 0.047(2) 0.0022(16) 0.0002(14) -0.0156(15)
C4 0.0167(16) 0.041(2) 0.055(2) -0.0026(17) 0.0004(15) -0.0068(15)
C5 0.0217(17) 0.0288(18) 0.045(2) -0.0037(15) 0.0019(15) -0.0031(14)
C6 0.0210(16) 0.0245(17) 0.0380(18) 0.0009(14) -0.0034(13) -0.0078(13)
C80 0.126(5) 0.098(4) 0.052(3) 0.036(3) -0.045(3) -0.077(4)
C77 0.055(3) 0.074(3) 0.034(2) 0.007(2) -0.0122(18) -0.035(2)
C81 0.0261(19) 0.037(2) 0.075(3) -0.002(2) -0.0070(18) -0.0121(17)
C84 0.052(3) 0.041(2) 0.095(4) -0.001(2) -0.008(2) -0.014(2)
C78 0.105(4) 0.085(4) 0.046(3) -0.004(2) -0.021(3) -0.065(3)
C73 0.039(2) 0.038(2) 0.041(2) 0.0097(16) -0.0047(16) -0.0198(17)
C75 0.047(2) 0.035(2) 0.092(3) 0.013(2) -0.003(2) -0.0156(19)
C76 0.049(3) 0.061(3) 0.079(3) 0.018(2) -0.001(2) -0.037(2)
C82 0.027(2) 0.062(3) 0.139(5) -0.020(3) -0.018(3) -0.011(2)
C83 0.067(3) 0.060(3) 0.073(3) -0.024(2) 0.020(2) -0.031(3)
C79 0.082(3) 0.086(4) 0.045(3) -0.017(2) 0.016(2) -0.046(3)
C74 0.080(3) 0.078(3) 0.050(3) 0.025(2) -0.025(2) -0.045(3)

loop_
_atom_type_symbol
_atom_type_description
_atom_type_scat_dispersion_real
_atom_type_scat_dispersion_imag
_atom_type_scat_source
C C 0.0033 0.0016 'International Tables Vol C Tables 4.2.6.8 and 6.1.1.4'
H H 0.0000 0.0000 'International Tables Vol C Tables 4.2.6.8 and 6.1.1.4'
B B 0.0013 0.0007 'International Tables Vol C Tables 4.2.6.8 and 6.1.1.4'
F F 0.0171 0.0103 'International Tables Vol C Tables 4.2.6.8 and 6.1.1.4'
P P 0.1023 0.0942 'International Tables Vol C Tables 4.2.6.8 and 6.1.1.4'
Cl Cl 0.1484 0.1585 'International Tables Vol C Tables 4.2.6.8 and 6.1.1.4'
Ni Ni 0.3393 1.1124 'International Tables Vol C Tables 4.2.6.8 and 6.1.1.4'

loop_
_geom_angle_atom_site_label_1
_geom_angle_atom_site_label_2
_geom_angle_atom_site_label_3
_geom_angle
_geom_angle_site_symmetry_1
_geom_angle_site_symmetry_3
Cl1 Ni1 Cl1 180.0 2_566 .
Cl1 Ni1 P1 90.54(3) 2_566 .
Cl1 Ni1 P1 89.46(3) . .
Cl1 Ni1 P1 89.46(3) 2_566 2_566
Cl1 Ni1 P1 90.54(3) . 2_566
P1 Ni1 P1 179.999(1) . 2_566
C13 P1 C1 101.29(13) . .
C13 P1 C7 108.70(12) . .
C1 P1 C7 104.96(13) . .
C13 P1 Ni1 112.43(9) . .
C1 P1 Ni1 119.92(9) . .
C7 P1 Ni1 108.82(9) . .
C77 P3 C73 114.73(18) . .
C77 P3 C81 114.71(19) . .
C73 P3 C81 113.51(17) . .
C77 P3 H100 106.1(13) . .
C73 P3 H100 101.8(13) . .
C81 P3 H100 104.2(13) . .
C14 C13 C18 113.6(2) . .
C14 C13 P1 128.0(2) . .
C18 C13 P1 118.3(2) . .
F1 C14 C13 120.4(2) . .
F1 C14 C15 116.9(2) . .
C13 C14 C15 122.7(3) . .
F2 C15 C16 120.6(2) . .
F2 C15 C14 115.0(2) . .
C16 C15 C14 124.3(2) . .
C15 C16 C17 112.1(3) . .
C15 C16 B1 129.1(3) . .
C17 C16 B1 118.4(2) . .
F5 B1 C16 104.8(2) . .
F5 B1 C19 107.4(2) . .
C16 B1 C19 113.9(3) . .
F5 B1 C25 110.1(3) . .
C16 B1 C25 111.3(2) . .
C19 B1 C25 109.2(2) . .
C30 C25 C26 113.9(3) . .
C30 C25 B1 125.1(3) . .
C26 C25 B1 120.8(3) . .
F11 C26 C27 115.9(3) . .
F11 C26 C25 119.3(3) . .
C27 C26 C25 124.8(3) . .
F12 C27 C28 120.2(3) . .
F12 C27 C26 120.9(3) . .
C28 C27 C26 118.8(3) . .
F13 C28 C29 120.2(3) . .
F13 C28 C27 120.8(3) . .
C29 C28 C27 119.0(3) . .
F14 C29 C28 119.8(3) . .
F14 C29 C30 119.8(3) . .
C28 C29 C30 120.4(3) . .
F15 C30 C25 121.4(3) . .
F15 C30 C29 115.5(3) . .
C25 C30 C29 123.1(3) . .
C20 C19 C24 114.6(3) . .
C20 C19 B1 126.3(3) . .
C24 C19 B1 119.1(3) . .
F6 C20 C19 121.2(3) . .
F6 C20 C21 115.6(4) . .
C19 C20 C21 123.2(4) . .
F7 C21 C20 119.8(5) . .
F7 C21 C22 120.5(4) . .
C20 C21 C22 119.6(4) . .
F8 C22 C23 121.9(5) . .
F8 C22 C21 119.5(5) . .
C23 C22 C21 118.6(4) . .
C22 C23 F9 119.8(4) . .
C22 C23 C24 120.8(4) . .
F9 C23 C24 119.4(5) . .
F10 C24 C23 117.2(4) . .
F10 C24 C19 119.6(3) . .
C23 C24 C19 123.2(4) . .
F3 C17 C18 116.4(2) . .
F3 C17 C16 119.0(2) . .
C18 C17 C16 124.5(3) . .
F4 C18 C17 118.0(2) . .
F4 C18 C13 119.4(2) . .
C17 C18 C13 122.6(2) . .
C12 C7 C8 110.1(2) . .
C12 C7 P1 112.15(19) . .
C8 C7 P1 109.42(18) . .
C12 C7 H7A 108.3 . .
C8 C7 H7A 108.3 . .
P1 C7 H7A 108.3 . .
C9 C8 C7 110.8(2) . .
C9 C8 H8A 109.5 . .
C7 C8 H8A 109.5 . .
C9 C8 H8B 109.5 . .
C7 C8 H8B 109.5 . .
H8A C8 H8B 108.1 . .
C10 C9 C8 111.7(3) . .
C10 C9 H9A 109.3 . .
C8 C9 H9A 109.3 . .
C10 C9 H9B 109.3 . .
C8 C9 H9B 109.3 . .
H9A C9 H9B 107.9 . .
C9 C10 C11 110.5(3) . .
C9 C10 H10A 109.5 . .
C11 C10 H10A 109.5 . .
C9 C10 H10B 109.5 . .
C11 C10 H10B 109.5 . .
H10A C10 H10B 108.1 . .
C10 C11 C12 110.8(3) . .
C10 C11 H11A 109.5 . .
C12 C11 H11A 109.5 . .
C10 C11 H11B 109.5 . .
C12 C11 H11B 109.5 . .
H11A C11 H11B 108.1 . .
C11 C12 C7 110.4(2) . .
C11 C12 H12A 109.6 . .
C7 C12 H12A 109.6 . .
C11 C12 H12B 109.6 . .
C7 C12 H12B 109.6 . .
H12A C12 H12B 108.1 . .
C2 C1 C6 109.9(2) . .
C2 C1 P1 112.5(2) . .
C6 C1 P1 113.04(19) . .
C2 C1 H1A 107.0 . .
C6 C1 H1A 107.0 . .
P1 C1 H1A 107.0 . .
C3 C2 C1 110.4(3) . .
C3 C2 H2A 109.6 . .
C1 C2 H2A 109.6 . .
C3 C2 H2B 109.6 . .
C1 C2 H2B 109.6 . .
H2A C2 H2B 108.1 . .
C4 C3 C2 110.6(3) . .
C4 C3 H3A 109.5 . .
C2 C3 H3A 109.5 . .
C4 C3 H3B 109.5 . .
C2 C3 H3B 109.5 . .
H3A C3 H3B 108.1 . .
C5 C4 C3 110.8(3) . .
C5 C4 H4A 109.5 . .
C3 C4 H4A 109.5 . .
C5 C4 H4B 109.5 . .
C3 C4 H4B 109.5 . .
H4A C4 H4B 108.1 . .
C4 C5 C6 111.9(3) . .
C4 C5 H5A 109.2 . .
C6 C5 H5A 109.2 . .
C4 C5 H5B 109.2 . .
C6 C5 H5B 109.2 . .
H5A C5 H5B 107.9 . .
C5 C6 C1 111.1(2) . .
C5 C6 H6A 109.4 . .
C1 C6 H6A 109.4 . .
C5 C6 H6B 109.4 . .
C1 C6 H6B 109.4 . .
H6A C6 H6B 108.0 . .
C77 C80 H80A 109.5 . .
C77 C80 H80B 109.5 . .
H80A C80 H80B 109.5 . .
C77 C80 H80C 109.5 . .
H80A C80 H80C 109.5 . .
H80B C80 H80C 109.5 . .
C79 C77 C78 113.0(4) . .
C79 C77 C80 104.4(4) . .
C78 C77 C80 109.5(3) . .
C79 C77 P3 108.8(3) . .
C78 C77 P3 112.8(3) . .
C80 C77 P3 107.9(3) . .
C82 C81 C84 112.1(4) . .
C82 C81 C83 107.5(4) . .
C84 C81 C83 105.3(3) . .
C82 C81 P3 111.8(3) . .
C84 C81 P3 109.6(3) . .
C83 C81 P3 110.2(3) . .
C81 C84 H84A 109.5 . .
C81 C84 H84B 109.5 . .
H84A C84 H84B 109.5 . .
C81 C84 H84C 109.5 . .
H84A C84 H84C 109.5 . .
H84B C84 H84C 109.5 . .
C77 C78 H78A 109.5 . .
C77 C78 H78B 109.5 . .
H78A C78 H78B 109.5 . .
C77 C78 H78C 109.5 . .
H78A C78 H78C 109.5 . .
H78B C78 H78C 109.5 . .
C76 C73 C75 109.1(3) . .
C76 C73 C74 111.8(3) . .
C75 C73 C74 104.5(3) . .
C76 C73 P3 112.4(3) . .
C75 C73 P3 109.5(2) . .
C74 C73 P3 109.2(3) . .
C73 C75 H75A 109.5 . .
C73 C75 H75B 109.5 . .
H75A C75 H75B 109.5 . .
C73 C75 H75C 109.5 . .
H75A C75 H75C 109.5 . .
H75B C75 H75C 109.5 . .
C73 C76 H76A 109.5 . .
C73 C76 H76B 109.5 . .
H76A C76 H76B 109.5 . .
C73 C76 H76C 109.5 . .
H76A C76 H76C 109.5 . .
H76B C76 H76C 109.5 . .
C81 C82 H82A 109.5 . .
C81 C82 H82B 109.5 . .
H82A C82 H82B 109.5 . .
C81 C82 H82C 109.5 . .
H82A C82 H82C 109.5 . .
H82B C82 H82C 109.5 . .
C81 C83 H83A 109.5 . .
C81 C83 H83B 109.5 . .
H83A C83 H83B 109.5 . .
C81 C83 H83C 109.5 . .
H83A C83 H83C 109.5 . .
H83B C83 H83C 109.5 . .
C77 C79 H79A 109.5 . .
C77 C79 H79B 109.5 . .
H79A C79 H79B 109.5 . .
C77 C79 H79C 109.5 . .
H79A C79 H79C 109.5 . .
H79B C79 H79C 109.5 . .
C73 C74 H74A 109.5 . .
C73 C74 H74B 109.5 . .
H74A C74 H74B 109.5 . .
C73 C74 H74C 109.5 . .
H74A C74 H74C 109.5 . .
H74B C74 H74C 109.5 . .

loop_
_geom_bond_atom_site_label_1
_geom_bond_atom_site_label_2
_geom_bond_distance
_geom_bond_site_symmetry_2
Ni1 Cl1 2.1672(7) 2_566
Ni1 Cl1 2.1672(7) .
Ni1 P1 2.2291(7) .
Ni1 P1 2.2292(7) 2_566
P1 C13 1.832(3) .
P1 C1 1.845(3) .
P1 C7 1.854(3) .
P3 C77 1.851(4) .
P3 C73 1.867(3) .
P3 C81 1.867(4) .
P3 H100 1.28(3) .
F2 C15 1.363(3) .
F5 B1 1.430(4) .
F11 C26 1.358(4) .
F14 C29 1.358(4) .
F15 C30 1.352(4) .
F13 C28 1.342(3) .
F12 C27 1.345(4) .
F6 C20 1.349(4) .
F8 C22 1.325(4) .
F9 C23 1.356(5) .
F10 C24 1.346(4) .
F7 C21 1.346(5) .
F4 C18 1.358(3) .
F3 C17 1.359(3) .
F1 C14 1.359(3) .
C13 C14 1.383(4) .
C13 C18 1.400(4) .
C14 C15 1.384(4) .
C15 C16 1.383(4) .
C16 C17 1.394(4) .
C16 B1 1.647(4) .
B1 C19 1.648(5) .
B1 C25 1.650(4) .
C25 C30 1.376(4) .
C25 C26 1.383(4) .
C26 C27 1.377(4) .
C27 C28 1.368(5) .
C28 C29 1.367(5) .
C29 C30 1.383(4) .
C19 C20 1.375(5) .
C19 C24 1.392(5) .
C20 C21 1.389(5) .
C21 C22 1.390(7) .
C22 C23 1.343(7) .
C23 C24 1.380(5) .
C17 C18 1.367(4) .
C7 C12 1.528(4) .
C7 C8 1.535(4) .
C7 H7A 1.0000 .
C8 C9 1.534(4) .
C8 H8A 0.9900 .
C8 H8B 0.9900 .
C9 C10 1.514(4) .
C9 H9A 0.9900 .
C9 H9B 0.9900 .
C10 C11 1.520(4) .
C10 H10A 0.9900 .
C10 H10B 0.9900 .
C11 C12 1.528(4) .
C11 H11A 0.9900 .
C11 H11B 0.9900 .
C12 H12A 0.9900 .
C12 H12B 0.9900 .
C1 C2 1.528(4) .
C1 C6 1.535(4) .
C1 H1A 1.0000 .
C2 C3 1.527(4) .
C2 H2A 0.9900 .
C2 H2B 0.9900 .
C3 C4 1.524(5) .
C3 H3A 0.9900 .
C3 H3B 0.9900 .
C4 C5 1.518(5) .
C4 H4A 0.9900 .
C4 H4B 0.9900 .
C5 C6 1.530(4) .
C5 H5A 0.9900 .
C5 H5B 0.9900 .
C6 H6A 0.9900 .
C6 H6B 0.9900 .
C80 C77 1.570(6) .
C80 H80A 0.9800 .
C80 H80B 0.9800 .
C80 H80C 0.9800 .
C77 C79 1.524(6) .
C77 C78 1.525(5) .
C81 C82 1.515(5) .
C81 C84 1.545(6) .
C81 C83 1.549(6) .
C84 H84A 0.9800 .
C84 H84B 0.9800 .
C84 H84C 0.9800 .
C78 H78A 0.9800 .
C78 H78B 0.9800 .
C78 H78C 0.9800 .
C73 C76 1.520(5) .
C73 C75 1.533(5) .
C73 C74 1.535(5) .
C75 H75A 0.9800 .
C75 H75B 0.9800 .
C75 H75C 0.9800 .
C76 H76A 0.9800 .
C76 H76B 0.9800 .
C76 H76C 0.9800 .
C82 H82A 0.9800 .
C82 H82B 0.9800 .
C82 H82C 0.9800 .
C83 H83A 0.9800 .
C83 H83B 0.9800 .
C83 H83C 0.9800 .
C79 H79A 0.9800 .
C79 H79B 0.9800 .
C79 H79C 0.9800 .
C74 H74A 0.9800 .
C74 H74B 0.9800 .
C74 H74C 0.9800 .
